data_9003100
loop_
_publ_author_name
'Ferro, O.'
'Quartieri, S.'
'Vezzalini, G.'
'Ceriani, C.'
'Fois, E.'
'Gamba, A.'
'Cruciani, G.'

_publ_section_title
;Dehydration dynamics of bikitaite: I. In situ synchrotron powder X-ray
 diffraction study Sample: T = 280 C
;
_journal_name_full 'American Mineralogist'
_journal_page_first 94
_journal_page_last 101
_journal_volume 89
_journal_year 2004
_chemical_formula_sum 'Al H2 Li O6.715 Si2'
_chemical_name_mineral Bikitaite
_space_group_IT_number 1
_symmetry_space_group_name_Hall 'P 1'
_symmetry_space_group_name_H-M 'P 1'
_cell_angle_alpha 89.753
_cell_angle_beta 114.273
_cell_angle_gamma 90.154
_cell_formula_units_Z 2
_cell_length_a 8.6140
_cell_length_b 4.9721
_cell_length_c 7.5510
_cell_volume 294.814
_database_code_amcsd 0003189
_diffrn_ambient_temperature 553.15
_exptl_crystal_density_diffrn 2.248
_cod_original_formula_sum 'Li Al Si2 O6.715 H2'
_cod_database_code 9003100

loop_
_space_group_symop_operation_xyz
x,y,z

loop_
_atom_site_label
_atom_site_fract_x
_atom_site_fract_y
_atom_site_fract_z
_atom_site_occupancy
_atom_site_U_iso_or_equiv
_atom_site_type_symbol
_atom_site_attached_hydrogens
Li1 0.28600 0.37400 0.12800 1.00000 0.10512 Li 0
Li2 0.67400 0.87100 0.84300 1.00000 0.10512 Li 0
Al13 0.37600 0.87600 0.92400 1.00000 0.01520 Al 0
Al21 0.88300 0.37600 0.89600 1.00000 0.01520 Al 0
Si11 0.09200 0.86300 0.08000 1.00000 0.02786 Si 0
Si12 0.10380 0.80060 0.50490 1.00000 0.02786 Si 0
Si22 0.88600 0.32100 0.48700 1.00000 0.02786 Si 0
Si23 0.61200 0.36300 0.05900 1.00000 0.02786 Si 0
O11 0.25100 0.75600 0.03800 1.00000 0.02660 O 0
O12 0.06300 0.18000 0.02100 1.00000 0.02660 O 0
O13 0.13400 0.83400 0.30900 1.00000 0.03040 O 0
O14 0.05100 0.51300 0.56100 1.00000 0.03040 O 0
O15 0.25200 0.95200 0.68400 1.00000 0.03040 O 0
O16 0.43700 0.19500 0.01800 1.00000 0.02660 O 0
O21 0.72800 0.23700 0.96000 1.00000 0.03673 O 0
O22 0.91200 0.72000 0.94300 1.00000 0.03673 O 0
O23 0.80600 0.35200 0.64600 1.00000 0.03040 O 0
O24 0.96100 0.01900 0.49700 1.00000 0.03040 O 0
O25 0.71500 0.36800 0.29200 1.00000 0.03040 O 0
O26 0.55400 0.66700 0.98000 1.00000 0.03673 O 0
Wat17 0.39800 0.27700 0.41100 0.66000 0.17731 O 2
Wat27 0.54200 0.81000 0.55800 0.77000 0.17731 O 2

loop_
_cod_changelog_entry_id
_cod_changelog_entry_author
_cod_changelog_entry_date
_cod_changelog_entry_text
1
;cod-tools version 3.8.0
Id: cif_guess_AMCSD_atom_types 9581 2023-05-17 12:35:41Z saulius
;
2023-05-18T11:37:27+03:00
;Derived atom types and hydrogen counts
from atom names that follow the AMCSD naming convention
(Wat == water, O-H == hydroxyl).
;

loop_
_cod_related_entry_id
_cod_related_entry_database
_cod_related_entry_code
1 AMCSD 0003189
